data_4023703
loop_
_publ_author_name
'Jiajia Niu'
'Hua Zhou'
'Zhigang Li'
'Jingwei Xu'
'Shaojing Hu'

_publ_section_title
;
 An Efficient Ullmann-Type C-O Bond Formation Catalyzed
 by an Air-Stable Copper(I)-Bipyridyl Complex
;
_journal_name_full 'Journal of Organic Chemistry'
_journal_page_first 7814
_journal_page_last 7817
_journal_paper_doi 10.1021/jo801002c
_journal_volume 73
_journal_year 2008
_chemical_formula_moiety 'C54 H45 Br Cu P3'
_chemical_formula_sum 'C54 H45 Br Cu P3'
_chemical_formula_weight 930.26
_chemical_name_systematic
; 
 ? 
;
_space_group_IT_number 2
_symmetry_cell_setting triclinic
_symmetry_space_group_name_Hall '-P 1'
_symmetry_space_group_name_H-M 'P -1'
_atom_sites_solution_hydrogens geom
_atom_sites_solution_primary direct
_atom_sites_solution_secondary difmap
_audit_creation_method SHELXL-97
_cell_angle_alpha 71.869(2)
_cell_angle_beta 83.843(3)
_cell_angle_gamma 88.757(3)
_cell_formula_units_Z 2
_cell_length_a 13.3045(19)
_cell_length_b 14.323(2)
_cell_length_c 14.830(2)
_cell_measurement_reflns_used 1578
_cell_measurement_temperature 298(2)
_cell_measurement_theta_max 17.91
_cell_measurement_theta_min 2.41
_cell_volume 2669.9(7)
_computing_cell_refinement 'SAINT-Plus (Bruker, 1998)'
_computing_data_collection 'SMART (Bruker, 1998)'
_computing_data_reduction SAINT-Plus
_computing_molecular_graphics 'SHELXTL (Bruker, 1998)'
_computing_publication_material SHELXTL
_computing_structure_refinement 'SHELXL97 (Sheldrick, 1997)'
_computing_structure_solution 'SHELXS97 (Sheldrick, 1997)'
_diffrn_ambient_temperature 298(2)
_diffrn_measured_fraction_theta_full 0.974
_diffrn_measured_fraction_theta_max 0.974
_diffrn_measurement_device_type 'Bruker APEX CCD area detector'
_diffrn_measurement_method '\f and \w scans'
_diffrn_radiation_monochromator graphite
_diffrn_radiation_source 'fine-focus sealed tube'
_diffrn_radiation_type MoK\a
_diffrn_radiation_wavelength 0.71073
_diffrn_reflns_av_R_equivalents 0.0414
_diffrn_reflns_av_sigmaI/netI 0.1182
_diffrn_reflns_limit_h_max 16
_diffrn_reflns_limit_h_min -12
_diffrn_reflns_limit_k_max 17
_diffrn_reflns_limit_k_min -17
_diffrn_reflns_limit_l_max 18
_diffrn_reflns_limit_l_min -16
_diffrn_reflns_number 15179
_diffrn_reflns_theta_full 26.09
_diffrn_reflns_theta_max 26.09
_diffrn_reflns_theta_min 1.50
_exptl_absorpt_coefficient_mu 1.278
_exptl_absorpt_correction_T_max 0.8786
_exptl_absorpt_correction_T_min 0.7121
_exptl_absorpt_correction_type multi-scan
_exptl_absorpt_process_details 'SAINT-Plus (Bruker, 2003)'
_exptl_crystal_colour yellow
_exptl_crystal_density_diffrn 1.157
_exptl_crystal_density_method 'not measured'
_exptl_crystal_description block
_exptl_crystal_F_000 956
_exptl_crystal_size_max 0.28
_exptl_crystal_size_mid 0.21
_exptl_crystal_size_min 0.10
_refine_diff_density_max 0.478
_refine_diff_density_min -0.309
_refine_diff_density_rms 0.077
_refine_ls_extinction_method none
_refine_ls_goodness_of_fit_ref 0.850
_refine_ls_hydrogen_treatment constr
_refine_ls_matrix_type full
_refine_ls_number_parameters 532
_refine_ls_number_reflns 10334
_refine_ls_number_restraints 0
_refine_ls_restrained_S_all 0.850
_refine_ls_R_factor_all 0.1198
_refine_ls_R_factor_gt 0.0615
_refine_ls_shift/su_max 0.000
_refine_ls_shift/su_mean 0.000
_refine_ls_structure_factor_coef Fsqd
_refine_ls_weighting_details 'calc w=1/[\s^2^(Fo^2^)+(0.0604P)^2^+0.0000P] where P=(Fo^2^+2Fc^2^)/3'
_refine_ls_weighting_scheme calc
_refine_ls_wR_factor_gt 0.1243
_refine_ls_wR_factor_ref 0.1429
_reflns_number_gt 5349
_reflns_number_total 10334
_reflns_threshold_expression I>2\s(I)
_cod_data_source_file jo801002c_si_002.cif
_cod_data_source_block s
_cod_depositor_comments
;
The following automatic conversions were performed:
'_symmetry_cell_setting' value 'Triclinic' changed to 'triclinic'
according to '/home/saulius/struct/CIF-dictionaries/cif_core.dic'
dictionary named 'cif_core.dic' version 2.4.1 from
2010-06-29.

'_exptl_absorpt_correction_type' value 'Multi-scan' changed
to 'multi-scan' according to
'/home/saulius/struct/CIF-dictionaries/cif_core.dic' dictionary named
'cif_core.dic' version 2.4.1 from 2010-06-29.

Automatic conversion script
Id: cif_fix_enum 1527 2010-12-29 10:47:43Z saulius 
;
_cod_database_code 4023703

loop_
_symmetry_equiv_pos_as_xyz
'x, y, z'
'-x, -y, -z'

loop_
_atom_site_label
_atom_site_type_symbol
_atom_site_fract_x
_atom_site_fract_y
_atom_site_fract_z
_atom_site_U_iso_or_equiv
_atom_site_adp_type
_atom_site_occupancy
_atom_site_symmetry_multiplicity
_atom_site_calc_flag
_atom_site_refinement_flags
_atom_site_disorder_assembly
_atom_site_disorder_group
Cu Cu 0.22472(4) 0.16769(4) 0.21433(4) 0.04006(17) Uani 1 1 d . . .
Br Br 0.23029(5) 0.17874(4) 0.37889(4) 0.0634(2) Uani 1 1 d . . .
P1 P 0.05857(9) 0.19789(9) 0.17367(9) 0.0416(3) Uani 1 1 d . . .
P2 P 0.34515(9) 0.28872(9) 0.13070(9) 0.0396(3) Uani 1 1 d . . .
P3 P 0.26826(9) 0.00418(9) 0.23648(9) 0.0390(3) Uani 1 1 d . . .
C1 C -0.0325(3) 0.1001(3) 0.2384(3) 0.0409(12) Uani 1 1 d . . .
C2 C -0.0986(3) 0.1071(4) 0.3171(3) 0.0500(13) Uani 1 1 d . . .
H2 H -0.0990 0.1637 0.3353 0.060 Uiso 1 1 calc R . .
C3 C -0.1632(4) 0.0289(4) 0.3670(4) 0.0631(16) Uani 1 1 d . . .
H3 H -0.2061 0.0335 0.4192 0.076 Uiso 1 1 calc R . .
C4 C -0.1649(4) -0.0547(4) 0.3410(4) 0.0653(17) Uani 1 1 d . . .
H4 H -0.2091 -0.1061 0.3750 0.078 Uiso 1 1 calc R . .
C5 C -0.1011(4) -0.0622(4) 0.2645(4) 0.0624(16) Uani 1 1 d . . .
H5 H -0.1019 -0.1188 0.2464 0.075 Uiso 1 1 calc R . .
C6 C -0.0351(4) 0.0152(4) 0.2140(3) 0.0500(13) Uani 1 1 d . . .
H6 H 0.0083 0.0092 0.1626 0.060 Uiso 1 1 calc R . .
C7 C -0.0007(3) 0.3073(3) 0.1935(4) 0.0456(13) Uani 1 1 d . . .
C8 C 0.0129(4) 0.3275(4) 0.2759(4) 0.0602(15) Uani 1 1 d . . .
H8 H 0.0530 0.2864 0.3189 0.072 Uiso 1 1 calc R . .
C9 C -0.0315(4) 0.4073(4) 0.2965(4) 0.0700(17) Uani 1 1 d . . .
H9 H -0.0229 0.4186 0.3537 0.084 Uiso 1 1 calc R . .
C10 C -0.0885(5) 0.4701(4) 0.2321(5) 0.078(2) Uani 1 1 d . . .
H10 H -0.1183 0.5246 0.2448 0.094 Uiso 1 1 calc R . .
C11 C -0.1004(4) 0.4516(4) 0.1502(5) 0.0767(19) Uani 1 1 d . . .
H11 H -0.1381 0.4945 0.1061 0.092 Uiso 1 1 calc R . .
C12 C -0.0582(4) 0.3708(4) 0.1301(4) 0.0618(15) Uani 1 1 d . . .
H12 H -0.0686 0.3591 0.0735 0.074 Uiso 1 1 calc R . .
C13 C 0.0365(3) 0.2141(3) 0.0500(3) 0.0411(12) Uani 1 1 d . . .
C14 C -0.0534(4) 0.1905(4) 0.0228(4) 0.0554(14) Uani 1 1 d . . .
H14 H -0.1067 0.1634 0.0689 0.066 Uiso 1 1 calc R . .
C15 C -0.0644(4) 0.2069(4) -0.0721(4) 0.0604(15) Uani 1 1 d . . .
H15 H -0.1253 0.1909 -0.0894 0.072 Uiso 1 1 calc R . .
C16 C 0.0124(5) 0.2462(4) -0.1409(4) 0.0615(15) Uani 1 1 d . . .
H16 H 0.0035 0.2574 -0.2048 0.074 Uiso 1 1 calc R . .
C17 C 0.1032(4) 0.2695(4) -0.1164(4) 0.0587(15) Uani 1 1 d . . .
H17 H 0.1565 0.2955 -0.1629 0.070 Uiso 1 1 calc R . .
C18 C 0.1135(4) 0.2534(3) -0.0216(4) 0.0497(13) Uani 1 1 d . . .
H18 H 0.1747 0.2697 -0.0049 0.060 Uiso 1 1 calc R . .
C19 C 0.3146(4) 0.4092(3) 0.1443(3) 0.0422(12) Uani 1 1 d . . .
C20 C 0.3783(4) 0.4645(4) 0.1722(4) 0.0588(15) Uani 1 1 d . . .
H20 H 0.4426 0.4411 0.1853 0.071 Uiso 1 1 calc R . .
C21 C 0.3507(5) 0.5558(4) 0.1819(4) 0.0748(18) Uani 1 1 d . . .
H21 H 0.3952 0.5922 0.2024 0.090 Uiso 1 1 calc R . .
C22 C 0.2565(5) 0.5906(4) 0.1604(4) 0.0711(18) Uani 1 1 d . . .
H22 H 0.2376 0.6517 0.1656 0.085 Uiso 1 1 calc R . .
C23 C 0.1905(4) 0.5380(4) 0.1320(4) 0.0705(18) Uani 1 1 d . . .
H23 H 0.1266 0.5622 0.1184 0.085 Uiso 1 1 calc R . .
C24 C 0.2197(4) 0.4469(4) 0.1232(4) 0.0564(14) Uani 1 1 d . . .
H24 H 0.1749 0.4107 0.1028 0.068 Uiso 1 1 calc R . .
C25 C 0.3649(3) 0.3149(3) 0.0009(3) 0.0397(12) Uani 1 1 d . . .
C26 C 0.3564(4) 0.4071(4) -0.0638(4) 0.0554(14) Uani 1 1 d . . .
H26 H 0.3430 0.4608 -0.0420 0.066 Uiso 1 1 calc R . .
C27 C 0.3677(4) 0.4203(5) -0.1609(4) 0.0787(19) Uani 1 1 d . . .
H27 H 0.3597 0.4824 -0.2037 0.094 Uiso 1 1 calc R . .
C28 C 0.3905(5) 0.3419(6) -0.1946(5) 0.083(2) Uani 1 1 d . . .
H28 H 0.3989 0.3510 -0.2598 0.100 Uiso 1 1 calc R . .
C29 C 0.4007(4) 0.2502(6) -0.1303(5) 0.0760(18) Uani 1 1 d . . .
H29 H 0.4164 0.1970 -0.1523 0.091 Uiso 1 1 calc R . .
C30 C 0.3878(4) 0.2365(4) -0.0334(4) 0.0559(14) Uani 1 1 d . . .
H30 H 0.3944 0.1740 0.0092 0.067 Uiso 1 1 calc R . .
C31 C 0.4760(3) 0.2723(3) 0.1603(3) 0.0418(12) Uani 1 1 d . . .
C32 C 0.5565(4) 0.3201(4) 0.0955(4) 0.0503(13) Uani 1 1 d . . .
H32 H 0.5442 0.3600 0.0351 0.060 Uiso 1 1 calc R . .
C33 C 0.6542(4) 0.3089(4) 0.1197(4) 0.0545(14) Uani 1 1 d . . .
H33 H 0.7067 0.3432 0.0765 0.065 Uiso 1 1 calc R . .
C34 C 0.6745(4) 0.2479(4) 0.2068(4) 0.0673(16) Uani 1 1 d . . .
H34 H 0.7405 0.2406 0.2228 0.081 Uiso 1 1 calc R . .
C35 C 0.5975(4) 0.1981(4) 0.2698(4) 0.0773(19) Uani 1 1 d . . .
H35 H 0.6112 0.1555 0.3286 0.093 Uiso 1 1 calc R . .
C36 C 0.4984(4) 0.2104(4) 0.2469(4) 0.0636(16) Uani 1 1 d . . .
H36 H 0.4464 0.1761 0.2909 0.076 Uiso 1 1 calc R . .
C37 C 0.2881(3) -0.0348(3) 0.1307(3) 0.0409(12) Uani 1 1 d . . .
C38 C 0.2439(4) 0.0194(4) 0.0506(4) 0.0526(14) Uani 1 1 d . . .
H38 H 0.2060 0.0739 0.0534 0.063 Uiso 1 1 calc R . .
C39 C 0.2538(4) -0.0044(4) -0.0339(4) 0.0636(16) Uani 1 1 d . . .
H39 H 0.2228 0.0332 -0.0864 0.076 Uiso 1 1 calc R . .
C40 C 0.3103(4) -0.0844(4) -0.0381(4) 0.0656(17) Uani 1 1 d . . .
H40 H 0.3187 -0.1003 -0.0946 0.079 Uiso 1 1 calc R . .
C41 C 0.3542(4) -0.1410(4) 0.0388(4) 0.0619(16) Uani 1 1 d . . .
H41 H 0.3915 -0.1957 0.0353 0.074 Uiso 1 1 calc R . .
C42 C 0.3430(4) -0.1166(4) 0.1220(4) 0.0537(14) Uani 1 1 d . . .
H42 H 0.3731 -0.1558 0.1744 0.064 Uiso 1 1 calc R . .
C43 C 0.3841(3) -0.0337(3) 0.2957(4) 0.0433(12) Uani 1 1 d . . .
C44 C 0.4785(4) -0.0295(4) 0.2450(4) 0.0590(15) Uani 1 1 d . . .
H44 H 0.4845 -0.0091 0.1787 0.071 Uiso 1 1 calc R . .
C45 C 0.5648(4) -0.0555(5) 0.2929(4) 0.0711(18) Uani 1 1 d . . .
H45 H 0.6276 -0.0547 0.2584 0.085 Uiso 1 1 calc R . .
C46 C 0.5572(4) -0.0819(5) 0.3889(5) 0.0797(19) Uani 1 1 d . . .
H46 H 0.6147 -0.0988 0.4207 0.096 Uiso 1 1 calc R . .
C47 C 0.4646(5) -0.0837(5) 0.4398(4) 0.086(2) Uani 1 1 d . . .
H47 H 0.4593 -0.1020 0.5060 0.103 Uiso 1 1 calc R . .
C48 C 0.3788(4) -0.0582(5) 0.3925(4) 0.0737(18) Uani 1 1 d . . .
H48 H 0.3165 -0.0578 0.4275 0.088 Uiso 1 1 calc R . .
C49 C 0.1754(3) -0.0856(3) 0.3165(3) 0.0388(11) Uani 1 1 d . . .
C50 C 0.1619(4) -0.1781(3) 0.3082(4) 0.0499(13) Uani 1 1 d . . .
H50 H 0.2007 -0.1968 0.2608 0.060 Uiso 1 1 calc R . .
C51 C 0.0903(4) -0.2434(4) 0.3707(4) 0.0627(16) Uani 1 1 d . . .
H51 H 0.0799 -0.3049 0.3643 0.075 Uiso 1 1 calc R . .
C52 C 0.0348(4) -0.2152(4) 0.4425(4) 0.0621(16) Uani 1 1 d . . .
H52 H -0.0121 -0.2587 0.4852 0.075 Uiso 1 1 calc R . .
C53 C 0.0484(4) -0.1244(4) 0.4511(4) 0.0544(14) Uani 1 1 d . . .
H53 H 0.0105 -0.1058 0.4990 0.065 Uiso 1 1 calc R . .
C54 C 0.1184(3) -0.0605(3) 0.3884(3) 0.0470(13) Uani 1 1 d . . .
H54 H 0.1274 0.0012 0.3948 0.056 Uiso 1 1 calc R . .

loop_
_atom_site_aniso_label
_atom_site_aniso_U_11
_atom_site_aniso_U_22
_atom_site_aniso_U_33
_atom_site_aniso_U_23
_atom_site_aniso_U_13
_atom_site_aniso_U_12
Cu 0.0402(4) 0.0396(3) 0.0380(4) -0.0098(3) -0.0002(3) -0.0026(3)
Br 0.0780(4) 0.0667(4) 0.0464(4) -0.0205(3) -0.0011(3) -0.0037(3)
P1 0.0396(8) 0.0442(7) 0.0392(8) -0.0111(6) -0.0026(6) 0.0003(6)
P2 0.0387(7) 0.0376(7) 0.0397(8) -0.0085(6) -0.0005(6) -0.0050(6)
P3 0.0388(7) 0.0374(7) 0.0392(7) -0.0111(6) 0.0007(6) -0.0006(6)
C1 0.039(3) 0.041(3) 0.039(3) -0.006(2) -0.010(2) 0.003(2)
C2 0.041(3) 0.053(3) 0.052(3) -0.010(3) -0.008(3) 0.005(3)
C3 0.047(4) 0.076(4) 0.058(4) -0.011(3) 0.005(3) 0.000(3)
C4 0.043(3) 0.071(4) 0.070(4) -0.007(3) 0.001(3) -0.014(3)
C5 0.061(4) 0.048(3) 0.076(4) -0.011(3) -0.024(3) -0.002(3)
C6 0.045(3) 0.051(3) 0.049(3) -0.010(3) -0.002(2) -0.003(3)
C7 0.041(3) 0.044(3) 0.048(3) -0.011(3) 0.004(2) -0.001(2)
C8 0.066(4) 0.053(3) 0.056(4) -0.012(3) -0.002(3) 0.012(3)
C9 0.086(5) 0.063(4) 0.062(4) -0.024(3) 0.002(3) 0.010(3)
C10 0.086(5) 0.047(4) 0.096(5) -0.022(4) 0.011(4) 0.017(3)
C11 0.073(4) 0.067(4) 0.089(5) -0.020(4) -0.021(4) 0.024(3)
C12 0.060(4) 0.054(3) 0.072(4) -0.018(3) -0.017(3) 0.007(3)
C13 0.036(3) 0.039(3) 0.046(3) -0.011(2) -0.003(2) 0.000(2)
C14 0.046(3) 0.061(3) 0.051(4) -0.006(3) -0.002(3) -0.009(3)
C15 0.057(4) 0.072(4) 0.050(4) -0.012(3) -0.018(3) -0.005(3)
C16 0.077(4) 0.066(4) 0.043(3) -0.018(3) -0.011(3) 0.004(3)
C17 0.056(4) 0.065(4) 0.045(4) -0.007(3) 0.008(3) 0.000(3)
C18 0.043(3) 0.052(3) 0.055(4) -0.016(3) -0.010(3) 0.000(2)
C19 0.044(3) 0.042(3) 0.038(3) -0.011(2) 0.003(2) -0.008(2)
C20 0.055(4) 0.056(3) 0.069(4) -0.025(3) -0.006(3) 0.004(3)
C21 0.074(5) 0.060(4) 0.101(5) -0.041(4) -0.003(4) -0.011(3)
C22 0.088(5) 0.039(3) 0.079(5) -0.015(3) 0.013(4) 0.002(3)
C23 0.056(4) 0.053(4) 0.095(5) -0.018(3) 0.008(3) 0.005(3)
C24 0.048(3) 0.052(3) 0.064(4) -0.013(3) 0.000(3) -0.002(3)
C25 0.031(3) 0.046(3) 0.037(3) -0.008(2) 0.001(2) -0.008(2)
C26 0.058(4) 0.055(3) 0.044(3) -0.003(3) -0.001(3) -0.008(3)
C27 0.076(5) 0.096(5) 0.052(4) -0.006(4) 0.000(3) -0.015(4)
C28 0.067(4) 0.137(7) 0.045(4) -0.032(5) 0.007(3) -0.014(4)
C29 0.050(4) 0.111(6) 0.082(5) -0.055(4) 0.001(3) -0.007(4)
C30 0.041(3) 0.073(4) 0.052(4) -0.021(3) 0.003(3) -0.001(3)
C31 0.044(3) 0.034(3) 0.042(3) -0.005(2) -0.003(2) -0.002(2)
C32 0.047(3) 0.053(3) 0.045(3) -0.007(3) -0.006(3) 0.000(3)
C33 0.040(3) 0.059(3) 0.062(4) -0.017(3) -0.002(3) -0.005(3)
C34 0.048(4) 0.079(4) 0.079(5) -0.024(4) -0.023(3) 0.001(3)
C35 0.061(4) 0.083(4) 0.066(4) 0.013(3) -0.020(3) -0.015(3)
C36 0.052(4) 0.066(4) 0.063(4) -0.003(3) -0.008(3) -0.015(3)
C37 0.040(3) 0.033(3) 0.045(3) -0.007(2) -0.001(2) 0.000(2)
C38 0.053(3) 0.047(3) 0.058(4) -0.018(3) 0.001(3) -0.002(3)
C39 0.087(4) 0.057(4) 0.044(4) -0.010(3) -0.011(3) -0.018(3)
C40 0.073(4) 0.071(4) 0.058(4) -0.033(3) 0.018(3) -0.022(3)
C41 0.057(4) 0.064(4) 0.072(4) -0.036(3) 0.005(3) 0.006(3)
C42 0.053(3) 0.052(3) 0.059(4) -0.020(3) -0.011(3) 0.010(3)
C43 0.039(3) 0.042(3) 0.051(3) -0.017(2) -0.001(2) -0.001(2)
C44 0.041(3) 0.082(4) 0.050(3) -0.015(3) -0.001(3) -0.003(3)
C45 0.038(3) 0.105(5) 0.065(4) -0.021(4) 0.003(3) 0.004(3)
C46 0.047(4) 0.108(5) 0.075(5) -0.012(4) -0.015(3) 0.000(3)
C47 0.058(4) 0.136(6) 0.048(4) -0.007(4) -0.007(3) -0.008(4)
C48 0.045(4) 0.117(5) 0.050(4) -0.017(4) 0.005(3) 0.000(3)
C49 0.038(3) 0.038(3) 0.038(3) -0.008(2) -0.008(2) -0.002(2)
C50 0.047(3) 0.049(3) 0.050(3) -0.013(3) 0.000(2) -0.001(3)
C51 0.079(4) 0.044(3) 0.060(4) -0.004(3) -0.020(3) -0.014(3)
C52 0.061(4) 0.065(4) 0.046(4) 0.006(3) -0.007(3) -0.015(3)
C53 0.044(3) 0.066(4) 0.050(3) -0.013(3) -0.001(3) -0.009(3)
C54 0.044(3) 0.044(3) 0.048(3) -0.009(2) 0.003(2) -0.007(2)

loop_
_atom_type_symbol
_atom_type_description
_atom_type_scat_dispersion_real
_atom_type_scat_dispersion_imag
_atom_type_scat_source
C C 0.0033 0.0016 'International Tables Vol C Tables 4.2.6.8 and 6.1.1.4'
H H 0.0000 0.0000 'International Tables Vol C Tables 4.2.6.8 and 6.1.1.4'
P P 0.1023 0.0942 'International Tables Vol C Tables 4.2.6.8 and 6.1.1.4'
Cu Cu 0.3201 1.2651 'International Tables Vol C Tables 4.2.6.8 and 6.1.1.4'
Br Br -0.2901 2.4595 'International Tables Vol C Tables 4.2.6.8 and 6.1.1.4'

loop_
_geom_angle_atom_site_label_1
_geom_angle_atom_site_label_2
_geom_angle_atom_site_label_3
_geom_angle
_geom_angle_site_symmetry_1
_geom_angle_site_symmetry_3
_geom_angle_publ_flag
P3 Cu P2 117.76(5) . . ?
P3 Cu P1 111.49(5) . . ?
P2 Cu P1 116.07(5) . . ?
P3 Cu Br 101.23(4) . . ?
P2 Cu Br 99.44(4) . . ?
P1 Cu Br 108.42(4) . . ?
C1 P1 C13 101.2(2) . . ?
C1 P1 C7 103.1(2) . . ?
C13 P1 C7 101.8(2) . . ?
C1 P1 Cu 114.68(15) . . ?
C13 P1 Cu 117.77(15) . . ?
C7 P1 Cu 116.04(18) . . ?
C19 P2 C31 102.3(2) . . ?
C19 P2 C25 103.1(2) . . ?
C31 P2 C25 100.6(2) . . ?
C19 P2 Cu 112.91(15) . . ?
C31 P2 Cu 118.83(15) . . ?
C25 P2 Cu 116.79(15) . . ?
C37 P3 C43 104.0(2) . . ?
C37 P3 C49 103.9(2) . . ?
C43 P3 C49 101.3(2) . . ?
C37 P3 Cu 117.05(15) . . ?
C43 P3 Cu 114.49(15) . . ?
C49 P3 Cu 114.28(15) . . ?
C6 C1 C2 118.1(4) . . ?
C6 C1 P1 120.4(4) . . ?
C2 C1 P1 121.5(4) . . ?
C3 C2 C1 119.5(5) . . ?
C3 C2 H2 120.3 . . ?
C1 C2 H2 120.3 . . ?
C4 C3 C2 121.4(5) . . ?
C4 C3 H3 119.3 . . ?
C2 C3 H3 119.3 . . ?
C3 C4 C5 119.6(5) . . ?
C3 C4 H4 120.2 . . ?
C5 C4 H4 120.2 . . ?
C4 C5 C6 119.8(5) . . ?
C4 C5 H5 120.1 . . ?
C6 C5 H5 120.1 . . ?
C1 C6 C5 121.6(5) . . ?
C1 C6 H6 119.2 . . ?
C5 C6 H6 119.2 . . ?
C8 C7 C12 117.9(5) . . ?
C8 C7 P1 118.5(4) . . ?
C12 C7 P1 123.6(4) . . ?
C7 C8 C9 121.6(5) . . ?
C7 C8 H8 119.2 . . ?
C9 C8 H8 119.2 . . ?
C10 C9 C8 119.6(6) . . ?
C10 C9 H9 120.2 . . ?
C8 C9 H9 120.2 . . ?
C11 C10 C9 119.0(6) . . ?
C11 C10 H10 120.5 . . ?
C9 C10 H10 120.5 . . ?
C10 C11 C12 121.8(6) . . ?
C10 C11 H11 119.1 . . ?
C12 C11 H11 119.1 . . ?
C11 C12 C7 120.1(6) . . ?
C11 C12 H12 119.9 . . ?
C7 C12 H12 119.9 . . ?
C14 C13 C18 117.3(5) . . ?
C14 C13 P1 124.1(4) . . ?
C18 C13 P1 118.6(4) . . ?
C15 C14 C13 120.4(5) . . ?
C15 C14 H14 119.8 . . ?
C13 C14 H14 119.8 . . ?
C16 C15 C14 121.0(5) . . ?
C16 C15 H15 119.5 . . ?
C14 C15 H15 119.5 . . ?
C15 C16 C17 120.1(5) . . ?
C15 C16 H16 119.9 . . ?
C17 C16 H16 119.9 . . ?
C18 C17 C16 118.6(5) . . ?
C18 C17 H17 120.7 . . ?
C16 C17 H17 120.7 . . ?
C17 C18 C13 122.6(5) . . ?
C17 C18 H18 118.7 . . ?
C13 C18 H18 118.7 . . ?
C20 C19 C24 117.8(5) . . ?
C20 C19 P2 124.5(4) . . ?
C24 C19 P2 117.7(4) . . ?
C19 C20 C21 122.1(5) . . ?
C19 C20 H20 119.0 . . ?
C21 C20 H20 119.0 . . ?
C22 C21 C20 118.4(6) . . ?
C22 C21 H21 120.8 . . ?
C20 C21 H21 120.8 . . ?
C23 C22 C21 121.5(6) . . ?
C23 C22 H22 119.2 . . ?
C21 C22 H22 119.2 . . ?
C22 C23 C24 119.0(6) . . ?
C22 C23 H23 120.5 . . ?
C24 C23 H23 120.5 . . ?
C19 C24 C23 121.2(6) . . ?
C19 C24 H24 119.4 . . ?
C23 C24 H24 119.4 . . ?
C26 C25 C30 118.6(5) . . ?
C26 C25 P2 123.9(4) . . ?
C30 C25 P2 117.5(4) . . ?
C25 C26 C27 120.6(6) . . ?
C25 C26 H26 119.7 . . ?
C27 C26 H26 119.7 . . ?
C28 C27 C26 120.5(6) . . ?
C28 C27 H27 119.8 . . ?
C26 C27 H27 119.8 . . ?
C27 C28 C29 119.0(6) . . ?
C27 C28 H28 120.5 . . ?
C29 C28 H28 120.5 . . ?
C28 C29 C30 120.6(6) . . ?
C28 C29 H29 119.7 . . ?
C30 C29 H29 119.7 . . ?
C29 C30 C25 120.7(5) . . ?
C29 C30 H30 119.7 . . ?
C25 C30 H30 119.7 . . ?
C36 C31 C32 117.5(4) . . ?
C36 C31 P2 120.9(4) . . ?
C32 C31 P2 121.6(4) . . ?
C33 C32 C31 120.8(5) . . ?
C33 C32 H32 119.6 . . ?
C31 C32 H32 119.6 . . ?
C34 C33 C32 120.6(5) . . ?
C34 C33 H33 119.7 . . ?
C32 C33 H33 119.7 . . ?
C35 C34 C33 119.5(5) . . ?
C35 C34 H34 120.2 . . ?
C33 C34 H34 120.2 . . ?
C34 C35 C36 120.4(5) . . ?
C34 C35 H35 119.8 . . ?
C36 C35 H35 119.8 . . ?
C31 C36 C35 121.1(5) . . ?
C31 C36 H36 119.5 . . ?
C35 C36 H36 119.5 . . ?
C38 C37 C42 115.8(5) . . ?
C38 C37 P3 118.0(4) . . ?
C42 C37 P3 126.2(4) . . ?
C39 C38 C37 122.7(5) . . ?
C39 C38 H38 118.7 . . ?
C37 C38 H38 118.7 . . ?
C40 C39 C38 118.5(5) . . ?
C40 C39 H39 120.7 . . ?
C38 C39 H39 120.7 . . ?
C41 C40 C39 121.2(6) . . ?
C41 C40 H40 119.4 . . ?
C39 C40 H40 119.4 . . ?
C40 C41 C42 119.3(5) . . ?
C40 C41 H41 120.3 . . ?
C42 C41 H41 120.3 . . ?
C41 C42 C37 122.4(5) . . ?
C41 C42 H42 118.8 . . ?
C37 C42 H42 118.8 . . ?
C48 C43 C44 118.1(5) . . ?
C48 C43 P3 119.2(4) . . ?
C44 C43 P3 122.4(4) . . ?
C43 C44 C45 120.5(5) . . ?
C43 C44 H44 119.7 . . ?
C45 C44 H44 119.7 . . ?
C46 C45 C44 120.1(5) . . ?
C46 C45 H45 119.9 . . ?
C44 C45 H45 119.9 . . ?
C45 C46 C47 120.0(5) . . ?
C45 C46 H46 120.0 . . ?
C47 C46 H46 120.0 . . ?
C46 C47 C48 120.0(6) . . ?
C46 C47 H47 120.0 . . ?
C48 C47 H47 120.0 . . ?
C43 C48 C47 121.2(5) . . ?
C43 C48 H48 119.4 . . ?
C47 C48 H48 119.4 . . ?
C54 C49 C50 118.7(4) . . ?
C54 C49 P3 118.8(4) . . ?
C50 C49 P3 122.5(4) . . ?
C49 C50 C51 120.2(5) . . ?
C49 C50 H50 119.9 . . ?
C51 C50 H50 119.9 . . ?
C52 C51 C50 119.1(5) . . ?
C52 C51 H51 120.4 . . ?
C50 C51 H51 120.4 . . ?
C53 C52 C51 120.7(5) . . ?
C53 C52 H52 119.6 . . ?
C51 C52 H52 119.6 . . ?
C52 C53 C54 119.5(5) . . ?
C52 C53 H53 120.2 . . ?
C54 C53 H53 120.2 . . ?
C53 C54 C49 121.8(5) . . ?
C53 C54 H54 119.1 . . ?
C49 C54 H54 119.1 . . ?

loop_
_geom_bond_atom_site_label_1
_geom_bond_atom_site_label_2
_geom_bond_distance
_geom_bond_site_symmetry_2
_geom_bond_publ_flag
Cu P3 2.3305(13) . ?
Cu P2 2.3381(13) . ?
Cu P1 2.3493(14) . ?
Cu Br 2.5033(9) . ?
P1 C1 1.827(5) . ?
P1 C13 1.830(5) . ?
P1 C7 1.829(5) . ?
P2 C19 1.831(5) . ?
P2 C31 1.833(5) . ?
P2 C25 1.833(5) . ?
P3 C37 1.814(5) . ?
P3 C43 1.843(5) . ?
P3 C49 1.842(4) . ?
C1 C6 1.374(6) . ?
C1 C2 1.413(6) . ?
C2 C3 1.389(7) . ?
C2 H2 0.9300 . ?
C3 C4 1.369(7) . ?
C3 H3 0.9300 . ?
C4 C5 1.373(7) . ?
C4 H4 0.9300 . ?
C5 C6 1.396(6) . ?
C5 H5 0.9300 . ?
C6 H6 0.9300 . ?
C7 C8 1.371(7) . ?
C7 C12 1.374(6) . ?
C8 C9 1.378(7) . ?
C8 H8 0.9300 . ?
C9 C10 1.374(8) . ?
C9 H9 0.9300 . ?
C10 C11 1.347(8) . ?
C10 H10 0.9300 . ?
C11 C12 1.376(7) . ?
C11 H11 0.9300 . ?
C12 H12 0.9300 . ?
C13 C14 1.383(6) . ?
C13 C18 1.383(6) . ?
C14 C15 1.377(7) . ?
C14 H14 0.9300 . ?
C15 C16 1.358(7) . ?
C15 H15 0.9300 . ?
C16 C17 1.375(7) . ?
C16 H16 0.9300 . ?
C17 C18 1.374(7) . ?
C17 H17 0.9300 . ?
C18 H18 0.9300 . ?
C19 C20 1.352(7) . ?
C19 C24 1.390(6) . ?
C20 C21 1.397(7) . ?
C20 H20 0.9300 . ?
C21 C22 1.371(8) . ?
C21 H21 0.9300 . ?
C22 C23 1.349(8) . ?
C22 H22 0.9300 . ?
C23 C24 1.394(7) . ?
C23 H23 0.9300 . ?
C24 H24 0.9300 . ?
C25 C26 1.381(6) . ?
C25 C30 1.386(7) . ?
C26 C27 1.385(7) . ?
C26 H26 0.9300 . ?
C27 C28 1.380(8) . ?
C27 H27 0.9300 . ?
C28 C29 1.376(8) . ?
C28 H28 0.9300 . ?
C29 C30 1.379(7) . ?
C29 H29 0.9300 . ?
C30 H30 0.9300 . ?
C31 C36 1.373(6) . ?
C31 C32 1.393(6) . ?
C32 C33 1.378(6) . ?
C32 H32 0.9300 . ?
C33 C34 1.366(7) . ?
C33 H33 0.9300 . ?
C34 C35 1.357(7) . ?
C34 H34 0.9300 . ?
C35 C36 1.392(7) . ?
C35 H35 0.9300 . ?
C36 H36 0.9300 . ?
C37 C38 1.385(6) . ?
C37 C42 1.399(6) . ?
C38 C39 1.389(7) . ?
C38 H38 0.9300 . ?
C39 C40 1.371(7) . ?
C39 H39 0.9300 . ?
C40 C41 1.359(7) . ?
C40 H40 0.9300 . ?
C41 C42 1.376(7) . ?
C41 H41 0.9300 . ?
C42 H42 0.9300 . ?
C43 C48 1.362(7) . ?
C43 C44 1.385(6) . ?
C44 C45 1.398(7) . ?
C44 H44 0.9300 . ?
C45 C46 1.348(7) . ?
C45 H45 0.9300 . ?
C46 C47 1.370(7) . ?
C46 H46 0.9300 . ?
C47 C48 1.386(7) . ?
C47 H47 0.9300 . ?
C48 H48 0.9300 . ?
C49 C54 1.376(6) . ?
C49 C50 1.386(6) . ?
C50 C51 1.397(6) . ?
C50 H50 0.9300 . ?
C51 C52 1.388(7) . ?
C51 H51 0.9300 . ?
C52 C53 1.363(7) . ?
C52 H52 0.9300 . ?
C53 C54 1.374(6) . ?
C53 H53 0.9300 . ?
C54 H54 0.9300 . ?
